data_4122998
loop_
_publ_author_name
'Schley, Nathan D.'
'Fu, Gregory C.'

_publ_section_title
;
 Nickel-Catalyzed Negishi Arylations of Propargylic Bromides:
 A&#x00A0;Mechanistic Investigation.
;
_journal_name_full 'Journal of the American Chemical Society'
_journal_page_first 141117163347008
_journal_paper_doi 10.1021/ja508718m
_journal_year 2014
_chemical_absolute_configuration ad
_chemical_formula_moiety 'C23 H28 N3 Ni O2'
_chemical_formula_sum 'C23 H28 N3 Ni O2'
_chemical_formula_weight 437.19
_chemical_name_systematic
;
 ? 
;
_space_group_IT_number 4
_space_group_name_Hall 'P 2yb'
_space_group_name_H-M_alt 'P 1 21 1'
_symmetry_cell_setting monoclinic
_symmetry_space_group_name_Hall 'P 2yb'
_symmetry_space_group_name_H-M 'P 1 21 1'
_atom_sites_solution_hydrogens geom
_atom_sites_solution_primary direct
_atom_sites_solution_secondary difmap
_audit_creation_date 2013-03-19
_audit_creation_method
;
  Olex2 1.2
  (compiled Dec  5 2012 16:17:34, GUI svn.r4385)
;
_cell_angle_alpha 90.00
_cell_angle_beta 99.75(3)
_cell_angle_gamma 90.00
_cell_formula_units_Z 4
_cell_length_a 10.450(2)
_cell_length_b 11.491(2)
_cell_length_c 18.143(4)
_cell_measurement_temperature 100
_cell_volume 2147.2(8)
_computing_molecular_graphics
;
O. V. Dolomanov, L. J. Bourhis, R. J. Gildea, J. A. K. Howard and H. Puschmann,
OLEX2: a complete structure solution, refinement and analysis program.
J. Appl. Cryst. (2009). 42, 339-341.
;
_computing_publication_material
;
O. V. Dolomanov, L. J. Bourhis, R. J. Gildea, J. A. K. Howard and H. Puschmann,
OLEX2: a complete structure solution, refinement and analysis program.
J. Appl. Cryst. (2009). 42, 339-341.
;
_computing_structure_refinement
;
XL, G.M. Sheldrick, Acta Cryst.
(2008). A64, 112-122
;
_computing_structure_solution
;
XS, G.M. Sheldrick, Acta Cryst.
(2008). A64, 112-122
;
_diffrn_ambient_temperature 100.15
_diffrn_measured_fraction_theta_full 0.958
_diffrn_measured_fraction_theta_max 0.880
_diffrn_measurement_device_type SSRL
_diffrn_measurement_method '\w scans'
_diffrn_radiation_monochromator Si
_diffrn_radiation_type synchrotron
_diffrn_radiation_wavelength 0.72930
_diffrn_reflns_av_R_equivalents 0.0423
_diffrn_reflns_av_unetI/netI 0.0641
_diffrn_reflns_limit_h_max 14
_diffrn_reflns_limit_h_min -13
_diffrn_reflns_limit_k_max 14
_diffrn_reflns_limit_k_min -16
_diffrn_reflns_limit_l_max 24
_diffrn_reflns_limit_l_min -17
_diffrn_reflns_number 18095
_diffrn_reflns_theta_full 26.50
_diffrn_reflns_theta_max 31.38
_diffrn_reflns_theta_min 1.17
_diffrn_source synchrotron
_diffrn_standards_number 0
_exptl_absorpt_coefficient_mu 0.927
_exptl_absorpt_correction_type empirical
_exptl_crystal_colour brown
_exptl_crystal_density_diffrn 1.352
_exptl_crystal_density_method 'not measured'
_exptl_crystal_description plate
_exptl_crystal_F_000 924
_exptl_crystal_size_max 0.11
_exptl_crystal_size_mid 0.06
_exptl_crystal_size_min 0.02
_refine_diff_density_max 0.844
_refine_diff_density_min -0.487
_refine_diff_density_rms 0.067
_refine_ls_abs_structure_details 'Flack H D (1983), Acta Cryst. A39, 876-881'
_refine_ls_abs_structure_Flack 0.048(9)
_refine_ls_extinction_method none
_refine_ls_goodness_of_fit_ref 1.007
_refine_ls_hydrogen_treatment constr
_refine_ls_matrix_type full
_refine_ls_number_parameters 531
_refine_ls_number_reflns 9894
_refine_ls_number_restraints 1
_refine_ls_restrained_S_all 1.007
_refine_ls_R_factor_all 0.0446
_refine_ls_R_factor_gt 0.0401
_refine_ls_shift/su_max 0.001
_refine_ls_shift/su_mean 0.000
_refine_ls_structure_factor_coef Fsqd
_refine_ls_weighting_details 'calc w=1/[\s^2^(Fo^2^)+(0.0514P)^2^+0.0000P] where P=(Fo^2^+2Fc^2^)/3'
_refine_ls_weighting_scheme calc
_refine_ls_wR_factor_gt 0.1013
_refine_ls_wR_factor_ref 0.1031
_reflns_number_gt 8839
_reflns_number_total 9894
_reflns_threshold_expression >2sigma(I)
_cod_data_source_file ja508718m_si_001.cif
_cod_data_source_block (i-Pr-Pybox)NiPh
_cod_original_cell_volume 2147.2(7)
_cod_database_code 4122998
_olex2_refinement_description
;
1. Fixed Uiso
 At 1.2 times of:
  H15 of C15, H11 of C11, H29 of C29, H20 of C20, H1 of C1, H38 of C38, {H10A,
  H10B} of C10, H7 of C7, {H25A,H25B} of C25, {H33A,H33B} of C33, H28 of C28,
  H5 of C5, H46 of C46, H34 of C34, H24 of C24, H19 of C19, {H2A,H2B} of C2, H6
  of C6, H30 of C30, H44 of C44, H12 of C12, H23 of C23, H43 of C43, H45 of C45,
   H22 of C22, H21 of C21, H35 of C35, H42 of C42
 At 1.5 times of:
  {H14A,H14B,H14C} of C14, {H39A,H39B,H39C} of C39, {H16A,H16B,H16C} of C16,
  {H13A,H13B,H13C} of C13, {H40A,H40B,H40C} of C40, {H17A,H17B,H17C} of C17,
  {H36A,H36B,H36C} of C36, {H37A,H37B,H37C} of C37
2.a Ternary CH refined with riding coordinates:
 C34(H34), C24(H24), C11(H11), C1(H1), C38(H38), C15(H15), C35(H35), C12(H12)
2.b Secondary CH2 refined with riding coordinates:
 C2(H2A,H2B), C10(H10A,H10B), C25(H25A,H25B), C33(H33A,H33B)
2.c Aromatic/amide H refined with riding coordinates:
 C30(H30), C28(H28), C5(H5), C46(H46), C19(H19), C6(H6), C20(H20), C29(H29),
 C7(H7), C22(H22), C42(H42), C23(H23), C43(H43), C21(H21), C45(H45), C44(H44)
2.d Idealised Me refined as rotating group:
 C39(H39A,H39B,H39C), C14(H14A,H14B,H14C), C36(H36A,H36B,H36C), C40(H40A,H40B,
 H40C), C17(H17A,H17B,H17C), C16(H16A,H16B,H16C), C37(H37A,H37B,H37C), C13(H13A,
 H13B,H13C)
;

loop_
_space_group_symop_id
_space_group_symop_operation_xyz
1 'x, y, z'
2 '-x, y+1/2, -z'

loop_
_atom_site_label
_atom_site_type_symbol
_atom_site_fract_x
_atom_site_fract_y
_atom_site_fract_z
_atom_site_U_iso_or_equiv
_atom_site_adp_type
_atom_site_occupancy
_atom_site_symmetry_multiplicity
_atom_site_calc_flag
_atom_site_refinement_flags
Ni1 Ni -0.31988(3) -0.72390(3) -0.11687(2) 0.02937(10) Uani 1 1 d .
Ni2 Ni -0.64670(3) -0.96044(2) -0.399012(19) 0.02293(8) Uani 1 1 d .
C39 C -1.0015(3) -1.2227(4) -0.3296(2) 0.0494(9) Uani 1 1 d .
H39A H -1.0126 -1.2266 -0.2772 0.074 Uiso 1 1 calc R
H39B H -1.0238 -1.2981 -0.3537 0.074 Uiso 1 1 calc R
H39C H -1.0585 -1.1623 -0.3554 0.074 Uiso 1 1 calc R
N5 N -0.4906(2) -0.9505(2) -0.33112(13) 0.0257(5) Uani 1 1 d .
N2 N -0.4513(2) -0.7098(2) -0.20036(14) 0.0322(6) Uani 1 1 d .
O4 O -0.6500(2) -1.07998(18) -0.19277(11) 0.0313(5) Uani 1 1 d .
O1 O -0.6599(2) -0.87322(19) -0.10483(12) 0.0344(5) Uani 1 1 d .
C41 C -0.8061(3) -0.9770(3) -0.46559(16) 0.0266(6) Uani 1 1 d .
N6 N -0.7027(2) -1.0278(2) -0.31446(14) 0.0268(5) Uani 1 1 d .
N4 N -0.5399(2) -0.89337(19) -0.46428(14) 0.0257(5) Uani 1 1 d .
O3 O -0.33665(19) -0.83397(19) -0.47309(12) 0.0315(5) Uani 1 1 d .
N1 N -0.4516(2) -0.8103(2) -0.08022(14) 0.0304(5) Uani 1 1 d .
C18 C -0.1821(3) -0.7414(3) -0.03503(18) 0.0328(7) Uani 1 1 d .
C27 C -0.3850(3) -0.9044(2) -0.35315(16) 0.0255(6) Uani 1 1 d .
C34 C -0.8244(3) -1.0759(3) -0.29546(17) 0.0307(6) Uani 1 1 d .
H34 H -0.8967 -1.0193 -0.3106 0.037 Uiso 1 1 calc R
C3 C -0.5608(3) -0.8175(2) -0.12844(18) 0.0291(6) Uani 1 1 d .
N3 N -0.2287(2) -0.6298(2) -0.17965(16) 0.0321(6) Uani 1 1 d .
C30 C -0.3698(3) -0.9877(2) -0.20940(17) 0.0283(6) Uani 1 1 d .
H30 H -0.3649 -1.0171 -0.1601 0.034 Uiso 1 1 calc R
C4 C -0.5680(3) -0.7643(3) -0.19943(18) 0.0309(6) Uani 1 1 d .
C28 C -0.2675(3) -0.8976(2) -0.30580(18) 0.0297(6) Uani 1 1 d .
H28 H -0.1934 -0.8653 -0.3221 0.036 Uiso 1 1 calc R
C32 C -0.6136(3) -1.0328(2) -0.25458(16) 0.0262(6) Uani 1 1 d .
C31 C -0.4865(3) -0.9915(2) -0.25943(16) 0.0262(6) Uani 1 1 d .
C5 C -0.6650(3) -0.7594(3) -0.26266(19) 0.0330(7) Uani 1 1 d .
H5 H -0.7474 -0.7940 -0.2620 0.040 Uiso 1 1 calc R
C24 C -0.5486(3) -0.8665(2) -0.54514(16) 0.0271(6) Uani 1 1 d .
H24 H -0.5669 -0.9403 -0.5742 0.033 Uiso 1 1 calc R
C46 C -0.8225(4) -1.0639(3) -0.52058(18) 0.0375(7) Uani 1 1 d .
H46 H -0.7495 -1.1077 -0.5293 0.045 Uiso 1 1 calc R
O2 O -0.2446(2) -0.5412(2) -0.29244(14) 0.0417(6) Uani 1 1 d .
C26 C -0.4217(3) -0.8737(2) -0.43128(17) 0.0262(6) Uani 1 1 d .
C19 C -0.1374(3) -0.6527(3) 0.01579(19) 0.0366(7) Uani 1 1 d .
H19 H -0.1869 -0.5832 0.0147 0.044 Uiso 1 1 calc R
C2 C -0.6009(3) -0.9319(3) -0.03622(18) 0.0379(7) Uani 1 1 d .
H2A H -0.5862 -1.0152 -0.0457 0.045 Uiso 1 1 calc R
H2B H -0.6572 -0.9256 0.0023 0.045 Uiso 1 1 calc R
C6 C -0.6395(3) -0.7034(3) -0.32639(19) 0.0369(7) Uani 1 1 d .
H6 H -0.7044 -0.7011 -0.3699 0.044 Uiso 1 1 calc R
C11 C -0.1050(3) -0.5633(3) -0.1741(2) 0.0366(7) Uani 1 1 d .
H11 H -0.1060 -0.4997 -0.1365 0.044 Uiso 1 1 calc R
C20 C -0.0234(3) -0.6621(3) 0.0679(2) 0.0415(8) Uani 1 1 d .
H20 H 0.0034 -0.5999 0.1015 0.050 Uiso 1 1 calc R
C1 C -0.4710(3) -0.8686(3) -0.01092(18) 0.0343(7) Uani 1 1 d .
H1 H -0.4002 -0.9267 0.0045 0.041 Uiso 1 1 calc R
C38 C -0.8604(3) -1.1932(3) -0.33383(17) 0.0330(7) Uani 1 1 d .
H38 H -0.8526 -1.1852 -0.3878 0.040 Uiso 1 1 calc R
C9 C -0.2961(3) -0.6088(3) -0.24486(19) 0.0335(7) Uani 1 1 d .
C10 C -0.1174(3) -0.5071(3) -0.2519(2) 0.0505(10) Uani 1 1 d .
H10A H -0.1110 -0.4214 -0.2476 0.061 Uiso 1 1 calc R
H10B H -0.0478 -0.5355 -0.2783 0.061 Uiso 1 1 calc R
C29 C -0.2605(3) -0.9403(2) -0.23221(18) 0.0314(6) Uani 1 1 d .
H29 H -0.1808 -0.9367 -0.1982 0.038 Uiso 1 1 calc R
C8 C -0.4283(3) -0.6561(3) -0.26288(19) 0.0331(7) Uani 1 1 d .
C7 C -0.5186(3) -0.6499(3) -0.32727(19) 0.0345(7) Uani 1 1 d .
H7 H -0.5003 -0.6112 -0.3706 0.041 Uiso 1 1 calc R
C25 C -0.4065(3) -0.8276(3) -0.54890(18) 0.0366(7) Uani 1 1 d .
H25A H -0.3668 -0.8800 -0.5820 0.044 Uiso 1 1 calc R
H25B H -0.4053 -0.7471 -0.5683 0.044 Uiso 1 1 calc R
C14 C -0.5854(4) -0.6936(4) 0.0342(2) 0.0566(11) Uani 1 1 d .
H14A H -0.5769 -0.6537 -0.0125 0.085 Uiso 1 1 calc R
H14B H -0.5799 -0.6365 0.0747 0.085 Uiso 1 1 calc R
H14C H -0.6694 -0.7335 0.0282 0.085 Uiso 1 1 calc R
C15 C 0.0182(3) -0.6353(3) -0.15070(19) 0.0361(7) Uani 1 1 d .
H15 H 0.0179 -0.6633 -0.0985 0.043 Uiso 1 1 calc R
C33 C -0.7905(3) -1.0804(3) -0.20899(18) 0.0339(7) Uani 1 1 d .
H33A H -0.8263 -1.0118 -0.1864 0.041 Uiso 1 1 calc R
H33B H -0.8257 -1.1519 -0.1894 0.041 Uiso 1 1 calc R
C36 C -0.6469(3) -0.7563(3) -0.65914(18) 0.0378(7) Uani 1 1 d .
H36A H -0.5642 -0.7194 -0.6640 0.057 Uiso 1 1 calc R
H36B H -0.7187 -0.7052 -0.6806 0.057 Uiso 1 1 calc R
H36C H -0.6547 -0.8308 -0.6858 0.057 Uiso 1 1 calc R
C40 C -0.7720(3) -1.2920(3) -0.30094(18) 0.0362(7) Uani 1 1 d .
H40A H -0.7804 -1.3034 -0.2484 0.054 Uiso 1 1 calc R
H40B H -0.6818 -1.2727 -0.3042 0.054 Uiso 1 1 calc R
H40C H -0.7970 -1.3637 -0.3290 0.054 Uiso 1 1 calc R
C22 C 0.0085(4) -0.8522(3) 0.0215(2) 0.0537(10) Uani 1 1 d .
H22 H 0.0590 -0.9210 0.0223 0.064 Uiso 1 1 calc R
C42 C -0.9161(3) -0.9134(3) -0.4578(2) 0.0380(7) Uani 1 1 d .
H42 H -0.9086 -0.8536 -0.4211 0.046 Uiso 1 1 calc R
C35 C -0.6519(3) -0.7773(3) -0.57595(17) 0.0298(6) Uani 1 1 d .
H35 H -0.7386 -0.8117 -0.5726 0.036 Uiso 1 1 calc R
C17 C 0.0225(3) -0.7420(3) -0.1998(2) 0.0479(9) Uani 1 1 d .
H17A H -0.0584 -0.7861 -0.2022 0.072 Uiso 1 1 calc R
H17B H 0.0961 -0.7912 -0.1785 0.072 Uiso 1 1 calc R
H17C H 0.0324 -0.7174 -0.2502 0.072 Uiso 1 1 calc R
C12 C -0.4764(3) -0.7823(3) 0.05299(18) 0.0411(8) Uani 1 1 d .
H12 H -0.3927 -0.7381 0.0611 0.049 Uiso 1 1 calc R
C16 C 0.1393(3) -0.5582(3) -0.1489(2) 0.0491(9) Uani 1 1 d .
H16A H 0.1420 -0.5287 -0.1993 0.074 Uiso 1 1 calc R
H16B H 0.2175 -0.6043 -0.1315 0.074 Uiso 1 1 calc R
H16C H 0.1353 -0.4926 -0.1149 0.074 Uiso 1 1 calc R
C23 C -0.1063(4) -0.8430(3) -0.0283(2) 0.0430(8) Uani 1 1 d .
H23 H -0.1352 -0.9077 -0.0593 0.052 Uiso 1 1 calc R
C37 C -0.6400(4) -0.6646(3) -0.5327(2) 0.0466(9) Uani 1 1 d .
H37A H -0.6347 -0.6811 -0.4793 0.070 Uiso 1 1 calc R
H37B H -0.7162 -0.6159 -0.5500 0.070 Uiso 1 1 calc R
H37C H -0.5614 -0.6235 -0.5408 0.070 Uiso 1 1 calc R
C43 C -1.0352(3) -0.9336(4) -0.5008(2) 0.0550(11) Uani 1 1 d .
H43 H -1.1072 -0.8864 -0.4947 0.066 Uiso 1 1 calc R
C21 C 0.0509(4) -0.7629(4) 0.0703(2) 0.0488(9) Uani 1 1 d .
H21 H 0.1295 -0.7702 0.1050 0.059 Uiso 1 1 calc R
C45 C -0.9441(4) -1.0870(3) -0.5626(2) 0.0528(11) Uani 1 1 d .
H45 H -0.9541 -1.1482 -0.5984 0.063 Uiso 1 1 calc R
C13 C -0.4836(5) -0.8490(4) 0.1257(2) 0.0629(13) Uani 1 1 d .
H13A H -0.5609 -0.8987 0.1184 0.094 Uiso 1 1 calc R
H13B H -0.4886 -0.7935 0.1661 0.094 Uiso 1 1 calc R
H13C H -0.4058 -0.8974 0.1390 0.094 Uiso 1 1 calc R
C44 C -1.0506(4) -1.0209(4) -0.5523(3) 0.0606(13) Uani 1 1 d .
H44 H -1.1337 -1.0364 -0.5808 0.073 Uiso 1 1 calc R

loop_
_atom_site_aniso_label
_atom_site_aniso_U_11
_atom_site_aniso_U_22
_atom_site_aniso_U_33
_atom_site_aniso_U_23
_atom_site_aniso_U_13
_atom_site_aniso_U_12
Ni1 0.02706(18) 0.02763(18) 0.0353(2) 0.00013(16) 0.01058(16) -0.00306(15)
Ni2 0.02201(15) 0.02249(16) 0.02556(18) 0.00414(14) 0.00769(13) -0.00153(14)
C39 0.0396(18) 0.055(2) 0.056(2) 0.0046(19) 0.0144(16) -0.0236(18)
N5 0.0264(11) 0.0232(11) 0.0283(12) 0.0006(10) 0.0067(9) -0.0037(10)
N2 0.0299(12) 0.0300(13) 0.0383(15) 0.0011(11) 0.0108(11) -0.0055(11)
O4 0.0371(11) 0.0333(10) 0.0252(11) 0.0011(9) 0.0106(9) -0.0059(9)
O1 0.0333(11) 0.0365(11) 0.0364(13) -0.0048(9) 0.0145(10) -0.0086(9)
C41 0.0274(13) 0.0281(15) 0.0248(15) 0.0082(11) 0.0055(11) -0.0029(11)
N6 0.0250(11) 0.0291(11) 0.0277(14) 0.0031(10) 0.0083(10) -0.0037(9)
N4 0.0256(11) 0.0227(11) 0.0298(14) 0.0028(9) 0.0079(10) 0.0009(9)
O3 0.0225(9) 0.0393(11) 0.0342(12) 0.0104(9) 0.0091(8) -0.0009(8)
N1 0.0334(13) 0.0301(12) 0.0302(14) -0.0031(10) 0.0128(11) -0.0075(10)
C18 0.0313(15) 0.0337(16) 0.0372(17) 0.0033(13) 0.0167(13) -0.0037(12)
C27 0.0278(14) 0.0224(12) 0.0275(16) 0.0021(11) 0.0084(12) 0.0006(10)
C34 0.0294(15) 0.0335(14) 0.0320(17) 0.0053(12) 0.0136(13) -0.0059(12)
C3 0.0248(13) 0.0275(13) 0.0372(18) -0.0074(12) 0.0113(12) -0.0047(11)
N3 0.0274(12) 0.0297(12) 0.0406(16) 0.0032(11) 0.0100(11) -0.0016(10)
C30 0.0378(15) 0.0201(13) 0.0262(16) 0.0003(10) 0.0034(13) 0.0020(10)
C4 0.0269(14) 0.0300(13) 0.0379(18) -0.0059(12) 0.0111(13) 0.0001(11)
C28 0.0252(14) 0.0252(13) 0.0397(19) 0.0014(12) 0.0082(13) -0.0025(11)
C32 0.0338(15) 0.0223(12) 0.0233(16) -0.0008(11) 0.0073(12) -0.0026(11)
C31 0.0338(14) 0.0212(12) 0.0252(16) 0.0022(10) 0.0096(12) -0.0008(10)
C5 0.0258(14) 0.0277(14) 0.046(2) -0.0093(13) 0.0092(13) 0.0027(11)
C24 0.0328(15) 0.0255(13) 0.0250(15) 0.0028(11) 0.0106(12) -0.0010(11)
C46 0.053(2) 0.0338(16) 0.0243(17) 0.0018(12) 0.0012(14) 0.0024(14)
O2 0.0371(12) 0.0389(12) 0.0500(15) 0.0146(11) 0.0104(11) -0.0040(10)
C26 0.0248(13) 0.0214(12) 0.0343(17) 0.0046(11) 0.0106(12) 0.0011(10)
C19 0.0293(15) 0.0379(16) 0.046(2) -0.0065(14) 0.0146(14) -0.0030(13)
C2 0.0485(18) 0.0368(17) 0.0316(17) -0.0050(13) 0.0166(14) -0.0122(14)
C6 0.0348(16) 0.0360(17) 0.0396(19) 0.0009(14) 0.0055(13) 0.0085(13)
C11 0.0313(15) 0.0311(15) 0.050(2) -0.0014(13) 0.0144(14) -0.0065(12)
C20 0.0391(18) 0.0477(19) 0.040(2) -0.0087(16) 0.0147(15) -0.0111(15)
C1 0.0396(17) 0.0363(15) 0.0289(17) -0.0029(13) 0.0108(13) -0.0065(13)
C38 0.0349(16) 0.0398(16) 0.0245(16) 0.0027(12) 0.0055(12) -0.0127(12)
C9 0.0374(16) 0.0233(13) 0.043(2) 0.0045(12) 0.0157(14) 0.0037(12)
C10 0.0363(18) 0.0439(19) 0.072(3) 0.0211(18) 0.0106(18) -0.0072(15)
C29 0.0316(14) 0.0287(15) 0.0318(17) 0.0013(12) -0.0005(12) 0.0009(11)
C8 0.0322(15) 0.0248(13) 0.0436(19) 0.0043(13) 0.0097(14) 0.0021(11)
C7 0.0363(16) 0.0277(14) 0.0406(19) 0.0068(13) 0.0101(14) 0.0056(12)
C25 0.0303(15) 0.0497(18) 0.0321(18) 0.0113(14) 0.0124(13) 0.0015(14)
C14 0.052(2) 0.065(3) 0.057(3) -0.032(2) 0.0217(19) -0.0127(18)
C15 0.0306(15) 0.0394(17) 0.0414(19) 0.0001(14) 0.0145(14) -0.0025(13)
C33 0.0368(16) 0.0337(15) 0.0351(18) -0.0021(13) 0.0167(14) -0.0100(13)
C36 0.0395(17) 0.0395(17) 0.0340(18) 0.0092(13) 0.0056(14) -0.0038(13)
C40 0.0437(18) 0.0353(15) 0.0315(18) -0.0064(13) 0.0118(14) -0.0088(14)
C22 0.069(3) 0.046(2) 0.042(2) 0.0022(17) -0.002(2) 0.0143(19)
C42 0.0284(15) 0.0457(18) 0.040(2) -0.0010(15) 0.0062(14) 0.0053(14)
C35 0.0260(14) 0.0313(14) 0.0323(17) 0.0090(12) 0.0055(12) -0.0024(11)
C17 0.0317(16) 0.0401(18) 0.075(3) -0.0069(17) 0.0177(17) 0.0017(14)
C12 0.0417(18) 0.051(2) 0.0326(19) -0.0137(15) 0.0127(15) -0.0168(15)
C16 0.0357(18) 0.052(2) 0.062(3) -0.0104(18) 0.0165(17) -0.0119(16)
C23 0.058(2) 0.0319(16) 0.037(2) 0.0027(14) 0.0021(16) 0.0020(15)
C37 0.063(2) 0.0337(17) 0.045(2) 0.0095(15) 0.0167(18) 0.0158(16)
C43 0.0267(16) 0.075(3) 0.063(3) 0.015(2) 0.0047(17) 0.0031(17)
C21 0.048(2) 0.059(2) 0.039(2) 0.0123(17) 0.0067(17) 0.0020(17)
C45 0.076(3) 0.0324(16) 0.040(2) 0.0059(15) -0.0174(19) -0.0165(18)
C13 0.072(3) 0.085(3) 0.035(2) -0.013(2) 0.018(2) -0.034(2)
C44 0.046(2) 0.069(3) 0.056(3) 0.028(2) -0.020(2) -0.026(2)

loop_
_atom_type_symbol
_atom_type_description
_atom_type_scat_dispersion_real
_atom_type_scat_dispersion_imag
_atom_type_scat_source
C C 0.0037 0.0017 'International Tables Vol C Tables 4.2.6.8 and 6.1.1.4'
H H 0.0000 0.0000 'International Tables Vol C Tables 4.2.6.8 and 6.1.1.4'
N N 0.0070 0.0034 'International Tables Vol C Tables 4.2.6.8 and 6.1.1.4'
Ni Ni 0.3538 1.1785 'International Tables Vol C Tables 4.2.6.8 and 6.1.1.4'
O O 0.0123 0.0065 'International Tables Vol C Tables 4.2.6.8 and 6.1.1.4'

loop_
_geom_angle_atom_site_label_1
_geom_angle_atom_site_label_2
_geom_angle_atom_site_label_3
_geom_angle
N2 Ni1 N1 81.56(11)
N2 Ni1 C18 177.48(13)
N2 Ni1 N3 80.90(11)
N1 Ni1 N3 162.44(11)
C18 Ni1 N1 99.74(12)
C18 Ni1 N3 97.83(12)
N5 Ni2 C41 177.39(12)
N5 Ni2 N6 81.19(10)
N5 Ni2 N4 81.31(10)
C41 Ni2 N6 96.67(11)
C41 Ni2 N4 100.78(11)
N6 Ni2 N4 162.42(10)
C27 N5 Ni2 119.7(2)
C27 N5 C31 121.3(2)
C31 N5 Ni2 118.98(18)
C4 N2 Ni1 118.8(2)
C8 N2 Ni1 120.7(2)
C8 N2 C4 120.3(3)
C32 O4 C33 104.5(2)
C3 O1 C2 104.8(2)
C46 C41 Ni2 120.9(2)
C42 C41 Ni2 122.4(2)
C42 C41 C46 116.3(3)
C34 N6 Ni2 137.4(2)
C32 N6 Ni2 114.58(19)
C32 N6 C34 108.0(2)
C24 N4 Ni2 138.32(19)
C26 N4 Ni2 113.1(2)
C26 N4 C24 108.3(2)
C26 O3 C25 106.2(2)
C3 N1 Ni1 113.4(2)
C3 N1 C1 108.1(2)
C1 N1 Ni1 138.5(2)
C19 C18 Ni1 124.3(3)
C19 C18 C23 115.3(3)
C23 C18 Ni1 119.9(3)
N5 C27 C28 121.8(3)
N5 C27 C26 107.0(2)
C28 C27 C26 131.2(3)
N6 C34 C38 112.2(2)
N6 C34 C33 101.0(2)
C38 C34 C33 115.3(2)
O1 C3 C4 124.7(3)
N1 C3 O1 116.4(3)
N1 C3 C4 118.9(3)
C11 N3 Ni1 139.0(2)
C9 N3 Ni1 113.4(2)
C9 N3 C11 107.3(3)
C29 C30 C31 119.4(3)
N2 C4 C3 107.3(3)
N2 C4 C5 119.6(3)
C5 C4 C3 133.1(3)
C27 C28 C29 117.9(3)
O4 C32 C31 125.3(3)
N6 C32 O4 116.4(3)
N6 C32 C31 118.3(2)
N5 C31 C30 119.3(2)
N5 C31 C32 106.9(2)
C30 C31 C32 133.8(3)
C6 C5 C4 119.2(3)
N4 C24 C25 101.7(2)
N4 C24 C35 115.0(2)
C35 C24 C25 114.3(2)
C45 C46 C41 121.1(3)
C9 O2 C10 105.2(3)
N4 C26 O3 117.9(3)
N4 C26 C27 118.9(3)
O3 C26 C27 123.0(3)
C20 C19 C18 122.8(3)
O1 C2 C1 105.1(2)
C5 C6 C7 120.7(3)
N3 C11 C10 102.5(3)
N3 C11 C15 114.9(3)
C15 C11 C10 114.7(3)
C21 C20 C19 119.6(3)
N1 C1 C2 101.7(3)
N1 C1 C12 112.3(3)
C12 C1 C2 112.8(3)
C39 C38 C34 109.7(3)
C40 C38 C39 110.0(3)
C40 C38 C34 113.1(2)
N3 C9 O2 118.8(3)
N3 C9 C8 118.7(3)
O2 C9 C8 122.4(3)
O2 C10 C11 106.1(3)
C30 C29 C28 120.3(3)
N2 C8 C9 106.1(3)
N2 C8 C7 123.0(3)
C7 C8 C9 131.0(3)
C8 C7 C6 117.2(3)
O3 C25 C24 105.9(2)
C11 C15 C16 110.1(3)
C17 C15 C11 112.4(3)
C17 C15 C16 111.8(3)
O4 C33 C34 104.8(2)
C21 C22 C23 121.0(4)
C43 C42 C41 122.6(3)
C24 C35 C36 109.0(3)
C37 C35 C24 113.3(3)
C37 C35 C36 111.2(3)
C1 C12 C13 109.8(3)
C14 C12 C1 112.6(3)
C14 C12 C13 112.5(3)
C22 C23 C18 122.4(3)
C44 C43 C42 120.4(4)
C22 C21 C20 118.8(4)
C44 C45 C46 120.0(4)
C43 C44 C45 119.5(3)

loop_
_geom_bond_atom_site_label_1
_geom_bond_atom_site_label_2
_geom_bond_distance
Ni1 N2 1.871(3)
Ni1 N1 1.906(2)
Ni1 C18 1.896(3)
Ni1 N3 1.934(3)
Ni2 N5 1.874(2)
Ni2 C41 1.895(3)
Ni2 N6 1.897(2)
Ni2 N4 1.920(2)
C39 C38 1.527(4)
N5 C27 1.345(3)
N5 C31 1.377(4)
N2 C4 1.374(4)
N2 C8 1.348(4)
O4 C32 1.356(3)
O4 C33 1.448(4)
O1 C3 1.347(3)
O1 C2 1.457(4)
C41 C46 1.401(4)
C41 C42 1.390(4)
N6 C34 1.479(3)
N6 C32 1.307(4)
N4 C24 1.487(4)
N4 C26 1.298(4)
O3 C26 1.343(3)
O3 C25 1.446(4)
N1 C3 1.318(4)
N1 C1 1.469(4)
C18 C19 1.400(5)
C18 C23 1.405(5)
C27 C28 1.376(4)
C27 C26 1.448(4)
C34 C38 1.534(4)
C34 C33 1.550(4)
C3 C4 1.416(4)
N3 C11 1.491(4)
N3 C9 1.293(4)
C30 C31 1.392(4)
C30 C29 1.390(4)
C4 C5 1.398(4)
C28 C29 1.413(4)
C32 C31 1.427(4)
C5 C6 1.388(5)
C24 C25 1.564(4)
C24 C35 1.524(4)
C46 C45 1.392(5)
O2 C9 1.340(4)
O2 C10 1.459(4)
C19 C20 1.394(5)
C2 C1 1.540(4)
C6 C7 1.408(4)
C11 C10 1.538(5)
C11 C15 1.529(4)
C20 C21 1.392(5)
C1 C12 1.534(4)
C38 C40 1.520(5)
C9 C8 1.469(4)
C8 C7 1.374(5)
C14 C12 1.523(6)
C15 C17 1.520(5)
C15 C16 1.540(4)
C36 C35 1.538(4)
C22 C23 1.379(5)
C22 C21 1.378(6)
C42 C43 1.372(5)
C35 C37 1.508(5)
C12 C13 1.539(5)
C43 C44 1.361(7)
C45 C44 1.386(7)
